data_7006094
loop_
_publ_author_name
'Petit, Sarah'
'Pilet, Guillaume'
'Luneau, Dominique'
'Chibotaru, Liviu F.'
'Ungur, Liviu'

_publ_section_title
;
 A dinuclear cobalt(II) complex of calix[8]arenes exibiting strong
 magnetic anisotropy.
;
_journal_issue 40
_journal_name_full 'Dalton transactions (Cambridge, England : 2003)'
_journal_page_first 4582
_journal_page_last 4588
_journal_paper_doi 10.1039/b708926k
_journal_year 2007
_chemical_formula_moiety 'C188 H250 Co2 N2 O16'
_chemical_formula_sum 'C188 H250 Co2 N2 O16'
_chemical_formula_weight 2911.92
_space_group_IT_number 14
_symmetry_cell_setting monoclinic
_symmetry_space_group_name_Hall '-P 2yn'
_symmetry_space_group_name_H-M 'P 1 21/n 1'
_atom_sites_solution_hydrogens geom
_atom_sites_solution_primary direct
_audit_creation_date 06-12-20
_audit_creation_method CRYSTALS_ver_12.84
_cell_angle_alpha 90
_cell_angle_beta 102.57(7)
_cell_angle_gamma 90
_cell_formula_units_Z 2
_cell_length_a 14.89(1)
_cell_length_b 20.90(2)
_cell_length_c 30.87(4)
_cell_measurement_reflns_used 7626
_cell_measurement_temperature 293
_cell_measurement_theta_max 19
_cell_measurement_theta_min 1
_cell_volume 9377(17)
_computing_cell_refinement 'DENZO/SCALEPACK (Otwinowski & Minor, 1997)'
_computing_data_collection 'COLLECT (Nonius, 1997-2001).'
_computing_data_reduction 'DENZO/SCALEPACK (Otwinowski & Minor, 1997)'
_computing_molecular_graphics 'CAMERON (Watkin et al., 1996)'
_computing_publication_material 'CRYSTALS (Betteridge et al., 2003)'
_computing_structure_refinement 'CRYSTALS (Betteridge et al., 2003)'
_computing_structure_solution 'SIR92 (Altomare et al., 1994)'
_diffrn_ambient_temperature 293
_diffrn_measured_fraction_theta_full 0.838
_diffrn_measured_fraction_theta_max 0.812
_diffrn_measurement_device_type 'Nonius KappaCCD'
_diffrn_measurement_method \w/2\q
_diffrn_radiation_monochromator graphite
_diffrn_radiation_type 'Mo K\a'
_diffrn_radiation_wavelength 0.71073
_diffrn_reflns_av_R_equivalents 0.000
_diffrn_reflns_limit_h_max 15
_diffrn_reflns_limit_h_min 0
_diffrn_reflns_limit_k_max 21
_diffrn_reflns_limit_k_min 0
_diffrn_reflns_limit_l_max 31
_diffrn_reflns_limit_l_min -32
_diffrn_reflns_number 9461
_diffrn_reflns_theta_full 19.759
_diffrn_reflns_theta_max 21.955
_diffrn_reflns_theta_min 1.186
_diffrn_standards_number 0
_exptl_absorpt_coefficient_mu 0.232
_exptl_absorpt_correction_type none
_exptl_crystal_colour violet
_exptl_crystal_density_diffrn 1.031
_exptl_crystal_description cubic
_exptl_crystal_F_000 3148
_exptl_crystal_size_max 0.03
_exptl_crystal_size_mid 0.03
_exptl_crystal_size_min 0.02
_refine_diff_density_max 2.04
_refine_diff_density_min -0.46
_refine_ls_extinction_method None
_refine_ls_goodness_of_fit_ref 1.0999
_refine_ls_hydrogen_treatment mixed
_refine_ls_matrix_type full
_refine_ls_number_parameters 934
_refine_ls_number_reflns 6293
_refine_ls_number_restraints 49
_refine_ls_R_factor_all 0.1642
_refine_ls_R_factor_gt 0.1174
_refine_ls_shift/su_max 0.010821
_refine_ls_structure_factor_coef F
_refine_ls_weighting_details
;
Method, part 1, Chebychev polynomial, (Watkin, 1994, Prince, 1982)
[weight] = 1.0/[A~0~*T~0~(x)+A~1~*T~1~(x) ... +A~n-1~]*T~n-1~(x)]
where A~i~ are the Chebychev coefficients listed below and x= Fcalc/Fmax
Method = Robust Weighting (Prince, 1982)
W = [weight] * [1-(deltaF/6*sigmaF)^2^]^2^
A~i~ are:
1.50 1.38 1.25 0.369 0.267
;
_refine_ls_weighting_scheme calc
_refine_ls_wR_factor_all 0.1548
_refine_ls_wR_factor_gt 0.1127
_refine_ls_wR_factor_ref 0.1127
_reflns_limit_h_max 13
_reflns_limit_h_min -15
_reflns_limit_k_max 21
_reflns_limit_k_min 0
_reflns_limit_l_max 32
_reflns_limit_l_min 0
_reflns_number_gt 6293
_reflns_number_total 9280
_reflns_threshold_expression I>2.0\s(I)
_oxford_diffrn_Wilson_B_factor 0.00
_oxford_diffrn_Wilson_scale 0.00
_oxford_refine_ls_scale 0.1245(4)
_oxford_structure_analysis_title 'import in P 21/n'
_cod_data_source_file b708926k.txt
_cod_data_source_block CRYSTALS_cif
_cod_depositor_comments
;
The following automatic conversions were performed:
'_symmetry_cell_setting' value 'Monoclinic' changed to 'monoclinic'
according to '/home/saulius/struct/CIF-dictionaries/cif_core.dic'
dictionary named 'cif_core.dic' version 2.4.1 from 2010-06-29.

Automatic conversion script
Id: cif_fix_enum 1527 2010-12-29 10:47:43Z saulius 
;
_cod_original_cell_volume 9376(16)
_cod_original_sg_symbol_H-M 'P 1 21/n 1 '
_cod_database_code 7006094

loop_
_symmetry_equiv_pos_as_xyz
x,y,z
-x,-y,-z
-x+1/2,y+1/2,-z+1/2
x+1/2,-y+1/2,z+1/2

loop_
_atom_site_label
_atom_site_type_symbol
_atom_site_fract_x
_atom_site_fract_y
_atom_site_fract_z
_atom_site_U_iso_or_equiv
_atom_site_occupancy
_atom_site_adp_type
_atom_site_refinement_flags_posn
_atom_site_refinement_flags_adp
_atom_site_refinement_flags_occupancy
_atom_site_disorder_assembly
_atom_site_disorder_group
_atom_site_attached_hydrogens
Co1 Co 0.51651(8) 0.40138(5) 0.54082(4) 0.0320 1.0000 Uani . . . . . .
O1 O 0.6318(4) 0.3564(2) 0.5582(2) 0.0401 1.0000 Uani . . . . . .
O2 O 0.4925(4) 0.4107(2) 0.47497(17) 0.0362 1.0000 Uani . . . . . .
O3 O 0.4736(4) 0.5098(2) 0.43448(18) 0.0367 1.0000 Uani . . . . . .
O4 O 0.5876(4) 0.6373(2) 0.44153(19) 0.0424 1.0000 Uani . . . . . .
O5 O 0.7545(4) 0.6807(3) 0.4785(2) 0.0488 1.0000 Uani . . . . . .
O6 O 0.8830(4) 0.6172(3) 0.5413(2) 0.0513 1.0000 Uani . . . . . .
O7 O 0.9013(4) 0.4881(3) 0.5953(2) 0.0504 1.0000 Uani . . . . . .
O8 O 0.8032(4) 0.3777(3) 0.6022(2) 0.0499 1.0000 Uani . . . . . .
C11 C 0.4392(6) 0.3595(3) 0.4533(3) 0.0329 1.0000 Uani . . . . . .
C12 C 0.4794(6) 0.2988(4) 0.4547(3) 0.0400 1.0000 Uani . . . . . .
C13 C 0.4233(6) 0.2482(4) 0.4364(3) 0.0448 1.0000 Uani . . . . . .
C14 C 0.3311(7) 0.2561(4) 0.4155(3) 0.0414 1.0000 Uani . . . . . .
C15 C 0.2692(6) 0.2001(3) 0.3963(3) 0.0547 1.0000 Uani D . . . . .
C16 C 0.248(2) 0.2056(10) 0.3469(5) 0.3255 1.0000 Uani D . . . . .
C17 C 0.1805(12) 0.1998(9) 0.4111(9) 0.2802 1.0000 Uani D . . . . .
C18 C 0.3144(12) 0.1381(6) 0.4081(9) 0.4048 1.0000 Uani D . . . . .
C19 C 0.2952(6) 0.3172(4) 0.4128(3) 0.0399 1.0000 Uani . . . . . .
C20 C 0.3488(6) 0.3702(4) 0.4318(3) 0.0313 1.0000 Uani . . . . . .
C21 C 0.3077(6) 0.4375(4) 0.4266(3) 0.0337 1.0000 Uani . . . . . .
C22 C 0.3319(6) 0.4742(4) 0.3890(3) 0.0345 1.0000 Uani . . . . . .
C23 C 0.2692(6) 0.4762(4) 0.3465(3) 0.0413 1.0000 Uani . . . . . .
C24 C 0.2894(6) 0.5081(4) 0.3108(3) 0.0404 1.0000 Uani . . . . . .
C25 C 0.2212(7) 0.5115(4) 0.2668(3) 0.0536 1.0000 Uani D . . . . .
C26 C 0.2136(16) 0.4470(8) 0.2453(6) 0.2078 1.0000 Uani D . . . . .
C27 C 0.1256(16) 0.5297(12) 0.2746(9) 0.3000 1.0000 Uani D . . . . .
C28 C 0.2452(14) 0.5580(11) 0.2353(6) 0.3833 1.0000 Uani D . . . . .
C29 C 0.3767(6) 0.5366(4) 0.3169(3) 0.0400 1.0000 Uani . . . . . .
C30 C 0.4401(6) 0.5355(4) 0.3569(3) 0.0342 1.0000 Uani . . . . . .
C31 C 0.4162(6) 0.5068(3) 0.3929(3) 0.0324 1.0000 Uani . . . . . .
C32 C 0.5371(6) 0.5640(4) 0.3602(3) 0.0426 1.0000 Uani . . . . . .
C33 C 0.5443(6) 0.6353(4) 0.3620(3) 0.0418 1.0000 Uani . . . . . .
C34 C 0.5301(7) 0.6698(5) 0.3209(3) 0.0517 1.0000 Uani . . . . . .
C35 C 0.5375(7) 0.7359(5) 0.3208(3) 0.0585 1.0000 Uani . . . . . .
C36 C 0.5257(10) 0.7727(5) 0.2773(3) 0.0863 1.0000 Uani D . . . . .
C37 C 0.6148(19) 0.7695(14) 0.2601(8) 0.3864 1.0000 Uani D . . . . .
C38 C 0.503(2) 0.8416(9) 0.2816(6) 0.2911 1.0000 Uani D . . . . .
C39 C 0.451(2) 0.7435(12) 0.2434(7) 0.6124 1.0000 Uani D . . . . .
C40 C 0.5604(7) 0.7686(4) 0.3614(3) 0.0535 1.0000 Uani . . . . . .
C41 C 0.5770(6) 0.7358(4) 0.4013(3) 0.0469 1.0000 Uani . . . . . .
C42 C 0.5692(5) 0.6687(4) 0.4023(3) 0.0331 1.0000 Uani . . . . . .
C43 C 0.6080(7) 0.7718(4) 0.4443(3) 0.0546 1.0000 Uani . . . . . .
C44 C 0.7086(7) 0.7876(4) 0.4513(3) 0.0482 1.0000 Uani . . . . . .
C45 C 0.7364(9) 0.8490(4) 0.4406(4) 0.0715 1.0000 Uani . . . . . .
C46 C 0.8260(11) 0.8648(5) 0.4428(4) 0.0813 1.0000 Uani . . . . . .
C47 C 0.8544(11) 0.9324(5) 0.4323(6) 0.1323 1.0000 Uani D . . . . .
C48 C 0.7825(18) 0.9643(11) 0.3984(10) 0.3511 1.0000 Uani D . . . . .
C49 C 0.942(2) 0.9316(11) 0.4154(15) 0.4821 1.0000 Uani D . . . . .
C50 C 0.871(3) 0.9726(10) 0.4738(8) 0.3589 1.0000 Uani D . . . . .
C51 C 0.8912(8) 0.8167(5) 0.4565(3) 0.0675 1.0000 Uani . . . . . .
C52 C 0.8698(7) 0.7554(4) 0.4687(3) 0.0475 1.0000 Uani . . . . . .
C53 C 0.7779(7) 0.7409(4) 0.4659(3) 0.0418 1.0000 Uani . . . . . .
C54 C 0.9427(7) 0.7058(5) 0.4817(3) 0.0521 1.0000 Uani . . . . . .
C55 C 0.9834(6) 0.7037(4) 0.5310(3) 0.0422 1.0000 Uani . . . . . .
C56 C 1.0530(6) 0.7452(4) 0.5504(3) 0.0471 1.0000 Uani . . . . . .
C57 C 1.0932(6) 0.7454(4) 0.5949(3) 0.0449 1.0000 Uani . . . . . .
C58 C 1.1638(6) 0.7961(4) 0.6145(3) 0.0699 1.0000 Uani D . . . . .
C59 C 1.1123(11) 0.8539(7) 0.6269(7) 0.1930 1.0000 Uani D . . . . .
C60 C 1.2210(11) 0.8183(9) 0.5821(5) 0.1844 1.0000 Uani D . . . . .
C61 C 1.2290(11) 0.7727(7) 0.6561(6) 0.2589 1.0000 Uani D . . . . .
C62 C 1.0626(6) 0.6992(4) 0.6207(3) 0.0443 1.0000 Uani . . . . . .
C63 C 0.9926(6) 0.6556(4) 0.6040(3) 0.0403 1.0000 Uani . . . . . .
C64 C 0.9520(6) 0.6594(4) 0.5581(3) 0.0379 1.0000 Uani . . . . . .
C65 C 0.9565(6) 0.6096(4) 0.6342(3) 0.0414 1.0000 Uani . . . . . .
C66 C 1.0120(6) 0.5479(4) 0.6470(3) 0.0387 1.0000 Uani . . . . . .
C67 C 1.0907(7) 0.5487(4) 0.6806(3) 0.0443 1.0000 Uani . . . . . .
C68 C 1.1388(6) 0.4924(4) 0.6956(3) 0.0443 1.0000 Uani . . . . . .
C69 C 1.2223(6) 0.4940(5) 0.7350(3) 0.0751 1.0000 Uani D . . . . .
C70 C 1.1872(12) 0.4828(10) 0.7779(5) 0.1934 1.0000 Uani D . . . . .
C71 C 1.2913(9) 0.4414(8) 0.7318(5) 0.1795 1.0000 Uani D . . . . .
C72 C 1.2726(10) 0.5567(7) 0.7396(7) 0.2721 1.0000 Uani D . . . . .
C73 C 1.1082(6) 0.4366(4) 0.6759(3) 0.0443 1.0000 Uani . . . . . .
C74 C 1.0299(6) 0.4326(4) 0.6412(3) 0.0435 1.0000 Uani . . . . . .
C75 C 0.9795(6) 0.4895(4) 0.6276(3) 0.0393 1.0000 Uani . . . . . .
C76 C 0.9964(6) 0.3690(4) 0.6203(4) 0.0523 1.0000 Uani . . . . . .
C77 C 0.9388(7) 0.3308(4) 0.6459(4) 0.0539 1.0000 Uani . . . . . .
C78 C 0.9785(7) 0.2901(5) 0.6800(5) 0.0714 1.0000 Uani . . . . . .
C79 C 0.9295(9) 0.2540(6) 0.7045(5) 0.0858 1.0000 Uani . . . . . .
C80 C 0.9757(10) 0.2083(7) 0.7395(6) 0.1572 1.0000 Uani D . . . . .
C81 C 1.0797(13) 0.2114(11) 0.7497(9) 0.2648 1.0000 Uani D . . . . .
C82 C 0.9476(18) 0.1398(9) 0.7271(12) 0.3650 1.0000 Uani D . . . . .
C83 C 0.944(2) 0.2243(17) 0.7816(8) 0.4851 1.0000 Uani D . . . . .
C84 C 0.8326(8) 0.2586(5) 0.6915(3) 0.0609 1.0000 Uani . . . . . .
C85 C 0.7881(6) 0.2980(4) 0.6568(3) 0.0450 1.0000 Uani . . . . . .
C86 C 0.8415(6) 0.3343(4) 0.6347(3) 0.0454 1.0000 Uani . . . . . .
C87 C 0.6851(7) 0.2965(4) 0.6428(3) 0.0512 1.0000 Uani . . . . . .
C88 C 0.6552(6) 0.2597(4) 0.6000(3) 0.0458 1.0000 Uani . . . . . .
C89 C 0.6568(7) 0.1927(4) 0.6004(4) 0.0589 1.0000 Uani . . . . . .
C90 C 0.6336(7) 0.1565(4) 0.5625(4) 0.0631 1.0000 Uani . . . . . .
C91 C 0.6397(9) 0.0836(4) 0.5650(5) 0.0985 1.0000 Uani D . . . . .
C92 C 0.7346(15) 0.0616(7) 0.5902(8) 0.2831 1.0000 Uani D . . . . .
C93 C 0.6206(17) 0.0525(7) 0.5190(6) 0.2308 1.0000 Uani D . . . . .
C94 C 0.5683(19) 0.0584(9) 0.5898(10) 0.3426 1.0000 Uani D . . . . .
C95 C 0.6105(7) 0.1889(4) 0.5212(4) 0.0569 1.0000 Uani . . . . . .
C96 C 0.6053(6) 0.2562(4) 0.5195(3) 0.0437 1.0000 Uani . . . . . .
C97 C 0.6299(6) 0.2912(4) 0.5593(3) 0.0394 1.0000 Uani . . . . . .
C98 C 0.5810(6) 0.2877(4) 0.4745(3) 0.0435 1.0000 Uani . . . . . .
N101 N 0.7999(5) 0.4582(4) 0.4542(3) 0.0541 1.0000 Uani D . . . . .
C102 C 0.7642(7) 0.4223(5) 0.4909(4) 0.0669 1.0000 Uani . . . . . .
C103 C 0.8052(10) 0.3538(7) 0.4996(4) 0.0921 1.0000 Uani . . . . . .
C104 C 0.7825(10) 0.4200(6) 0.4118(4) 0.0883 1.0000 Uani . . . . . .
C105 C 0.6860(12) 0.4054(6) 0.3923(5) 0.1094 1.0000 Uani . . . . . .
C106 C 0.7517(8) 0.5227(5) 0.4491(4) 0.0676 1.0000 Uani . . . . . .
C107 C 0.7732(8) 0.5642(5) 0.4098(5) 0.0754 1.0000 Uani . . . . . .
H73 H 0.8396 0.6316 0.5120 0.0500 1.0000 Uiso . . . . . .
H1061 H 0.7672 0.5478 0.4776 0.0935 1.0000 Uiso . . . . . .
H1062 H 0.6812 0.5146 0.4430 0.0935 1.0000 Uiso . . . . . .
H1021 H 0.7797 0.4475 0.5197 0.0912 1.0000 Uiso . . . . . .
H1022 H 0.6938 0.4204 0.4819 0.0912 1.0000 Uiso . . . . . .
H1041 H 0.8090 0.4459 0.3884 0.1191 1.0000 Uiso . . . . . .
H1042 H 0.8204 0.3791 0.4164 0.1191 1.0000 Uiso . . . . . .
H261 H 0.1616 0.4477 0.2165 0.2143 1.0000 Uiso . . . . . .
H262 H 0.1876 0.4144 0.2655 0.2143 1.0000 Uiso . . . . . .
H263 H 0.2687 0.4314 0.2393 0.2143 1.0000 Uiso . . . . . .
H271 H 0.1050 0.5022 0.2957 0.3600 1.0000 Uiso . . . . . .
H272 H 0.1291 0.5766 0.2866 0.3600 1.0000 Uiso . . . . . .
H273 H 0.0785 0.5313 0.2454 0.3600 1.0000 Uiso . . . . . .
H281 H 0.1977 0.5582 0.2063 0.3592 1.0000 Uiso . . . . . .
H282 H 0.2532 0.6015 0.2475 0.3592 1.0000 Uiso . . . . . .
H283 H 0.3062 0.5438 0.2275 0.3592 1.0000 Uiso . . . . . .
H312 H 0.3947 0.5598 0.2910 0.0520 1.0000 Uiso . . . . . .
H314 H 0.2083 0.4530 0.3422 0.0498 1.0000 Uiso . . . . . .
H211 H 0.3331 0.4616 0.4555 0.0399 1.0000 Uiso . . . . . .
H212 H 0.2399 0.4343 0.4227 0.0399 1.0000 Uiso . . . . . .
H112 H 0.2312 0.3254 0.3955 0.0506 1.0000 Uiso . . . . . .
H114 H 0.4513 0.2038 0.4375 0.0542 1.0000 Uiso . . . . . .
H181 H 0.2734 0.1001 0.3977 0.3177 1.0000 Uiso . . . . . .
H182 H 0.3302 0.1324 0.4437 0.3177 1.0000 Uiso . . . . . .
H183 H 0.3739 0.1327 0.3996 0.3177 1.0000 Uiso . . . . . .
H171 H 0.1400 0.1619 0.3969 0.3194 1.0000 Uiso . . . . . .
H172 H 0.1869 0.1980 0.4432 0.3194 1.0000 Uiso . . . . . .
H173 H 0.1426 0.2399 0.3991 0.3194 1.0000 Uiso . . . . . .
H161 H 0.2111 0.1673 0.3332 0.3471 1.0000 Uiso . . . . . .
H162 H 0.2197 0.2451 0.3364 0.3471 1.0000 Uiso . . . . . .
H163 H 0.3110 0.2016 0.3367 0.3471 1.0000 Uiso . . . . . .
H981 H 0.6129 0.3295 0.4750 0.0519 1.0000 Uiso . . . . . .
H982 H 0.6037 0.2588 0.4520 0.0519 1.0000 Uiso . . . . . .
H972 H 0.5965 0.1635 0.4919 0.0628 1.0000 Uiso . . . . . .
H974 H 0.6787 0.1698 0.6298 0.0569 1.0000 Uiso . . . . . .
H941 H 0.5747 0.0095 0.5927 0.3700 1.0000 Uiso . . . . . .
H942 H 0.5850 0.0754 0.6217 0.3700 1.0000 Uiso . . . . . .
H943 H 0.5074 0.0703 0.5755 0.3700 1.0000 Uiso . . . . . .
H931 H 0.6266 0.0026 0.5232 0.2459 1.0000 Uiso . . . . . .
H932 H 0.6661 0.0655 0.5020 0.2459 1.0000 Uiso . . . . . .
H933 H 0.5571 0.0610 0.5030 0.2459 1.0000 Uiso . . . . . .
H921 H 0.7409 0.0140 0.5915 0.2490 1.0000 Uiso . . . . . .
H922 H 0.7498 0.0792 0.6213 0.2490 1.0000 Uiso . . . . . .
H923 H 0.7846 0.0787 0.5746 0.2490 1.0000 Uiso . . . . . .
H871 H 0.6586 0.2768 0.6674 0.0587 1.0000 Uiso . . . . . .
H872 H 0.6609 0.3422 0.6388 0.0587 1.0000 Uiso . . . . . .
H831 H 0.9604 0.1813 0.8035 0.5060 1.0000 Uiso . . . . . .
H832 H 0.9496 0.2579 0.7931 0.5060 1.0000 Uiso . . . . . .
H833 H 0.8649 0.2093 0.7731 0.5060 1.0000 Uiso . . . . . .
H821 H 0.9806 0.1053 0.7466 0.3540 1.0000 Uiso . . . . . .
H822 H 0.9764 0.1282 0.6956 0.3540 1.0000 Uiso . . . . . .
H823 H 0.8832 0.1287 0.7153 0.3540 1.0000 Uiso . . . . . .
H811 H 1.1033 0.1793 0.7744 0.2421 1.0000 Uiso . . . . . .
H812 H 1.0921 0.2561 0.7650 0.2421 1.0000 Uiso . . . . . .
H813 H 1.1035 0.2075 0.7251 0.2421 1.0000 Uiso . . . . . .
H862 H 0.7935 0.2317 0.7083 0.0720 1.0000 Uiso . . . . . .
H864 H 1.0495 0.2887 0.6895 0.0860 1.0000 Uiso . . . . . .
H761 H 1.0529 0.3424 0.6184 0.0629 1.0000 Uiso . . . . . .
H762 H 0.9605 0.3769 0.5897 0.0629 1.0000 Uiso . . . . . .
H752 H 1.1438 0.3954 0.6860 0.0543 1.0000 Uiso . . . . . .
H754 H 1.1157 0.5921 0.6932 0.0571 1.0000 Uiso . . . . . .
H701 H 1.2389 0.4810 0.8041 0.2532 1.0000 Uiso . . . . . .
H702 H 1.1407 0.5140 0.7810 0.2532 1.0000 Uiso . . . . . .
H703 H 1.1564 0.4375 0.7750 0.2532 1.0000 Uiso . . . . . .
H711 H 1.3464 0.4449 0.7578 0.1984 1.0000 Uiso . . . . . .
H712 H 1.3158 0.4488 0.7038 0.1984 1.0000 Uiso . . . . . .
H713 H 1.2637 0.3992 0.7310 0.1984 1.0000 Uiso . . . . . .
H721 H 1.3265 0.5554 0.7679 0.2226 1.0000 Uiso . . . . . .
H722 H 1.2301 0.5923 0.7472 0.2226 1.0000 Uiso . . . . . .
H723 H 1.2964 0.5686 0.7146 0.2226 1.0000 Uiso . . . . . .
H651 H 0.9541 0.6337 0.6625 0.0518 1.0000 Uiso . . . . . .
H652 H 0.8916 0.5975 0.6194 0.0518 1.0000 Uiso . . . . . .
H642 H 1.0943 0.6962 0.6533 0.0520 1.0000 Uiso . . . . . .
H644 H 1.0742 0.7777 0.5304 0.0591 1.0000 Uiso . . . . . .
H591 H 1.1557 0.8888 0.6379 0.2625 1.0000 Uiso . . . . . .
H592 H 1.0754 0.8416 0.6481 0.2625 1.0000 Uiso . . . . . .
H593 H 1.0681 0.8699 0.5981 0.2625 1.0000 Uiso . . . . . .
H611 H 1.2751 0.8078 0.6679 0.2261 1.0000 Uiso . . . . . .
H612 H 1.1931 0.7634 0.6795 0.2261 1.0000 Uiso . . . . . .
H613 H 1.2624 0.7340 0.6502 0.2261 1.0000 Uiso . . . . . .
H601 H 1.2681 0.8514 0.5959 0.2438 1.0000 Uiso . . . . . .
H602 H 1.2576 0.7808 0.5728 0.2438 1.0000 Uiso . . . . . .
H603 H 1.1824 0.8367 0.5542 0.2438 1.0000 Uiso . . . . . .
H541 H 0.9948 0.7151 0.4655 0.0648 1.0000 Uiso . . . . . .
H542 H 0.9179 0.6619 0.4711 0.0648 1.0000 Uiso . . . . . .
H532 H 0.9576 0.8277 0.4585 0.0903 1.0000 Uiso . . . . . .
H534 H 0.6879 0.8835 0.4302 0.0889 1.0000 Uiso . . . . . .
H501 H 0.8731 1.0196 0.4695 0.4422 1.0000 Uiso . . . . . .
H502 H 0.9038 0.9569 0.5008 0.4422 1.0000 Uiso . . . . . .
H503 H 0.7950 0.9746 0.4841 0.4422 1.0000 Uiso . . . . . .
H491 H 0.9609 0.9809 0.4168 0.5602 1.0000 Uiso . . . . . .
H492 H 0.9922 0.9174 0.4472 0.5602 1.0000 Uiso . . . . . .
H493 H 0.9430 0.9098 0.3948 0.5602 1.0000 Uiso . . . . . .
H481 H 0.8018 1.0087 0.3924 0.3236 1.0000 Uiso . . . . . .
H482 H 0.7206 0.9639 0.4042 0.3236 1.0000 Uiso . . . . . .
H483 H 0.7801 0.9387 0.3689 0.3236 1.0000 Uiso . . . . . .
H431 H 0.5709 0.8136 0.4426 0.0585 1.0000 Uiso . . . . . .
H432 H 0.5943 0.7464 0.4698 0.0585 1.0000 Uiso . . . . . .
H422 H 0.5609 0.8169 0.3613 0.0660 1.0000 Uiso . . . . . .
H424 H 0.5163 0.6442 0.2913 0.0690 1.0000 Uiso . . . . . .
H371 H 0.6043 0.7976 0.2311 0.3582 1.0000 Uiso . . . . . .
H372 H 0.6664 0.7907 0.2815 0.3582 1.0000 Uiso . . . . . .
H373 H 0.6279 0.7268 0.2531 0.3582 1.0000 Uiso . . . . . .
H381 H 0.4974 0.8682 0.2548 0.3159 1.0000 Uiso . . . . . .
H382 H 0.5546 0.8652 0.3063 0.3159 1.0000 Uiso . . . . . .
H383 H 0.4449 0.8482 0.2941 0.3159 1.0000 Uiso . . . . . .
H391 H 0.4416 0.7710 0.2150 0.4898 1.0000 Uiso . . . . . .
H392 H 0.3908 0.7483 0.2543 0.4898 1.0000 Uiso . . . . . .
H393 H 0.4636 0.7006 0.2378 0.4898 1.0000 Uiso . . . . . .
H321 H 0.5800 0.5458 0.3877 0.0496 1.0000 Uiso . . . . . .
H322 H 0.5620 0.5482 0.3336 0.0496 1.0000 Uiso . . . . . .
H1031 H 0.7797 0.3303 0.5225 0.0998 1.0000 Uiso . . . . . .
H1032 H 0.8735 0.3547 0.5084 0.0998 1.0000 Uiso . . . . . .
H1033 H 0.7877 0.3273 0.4706 0.0998 1.0000 Uiso . . . . . .
H1051 H 0.6767 0.3794 0.3636 0.1156 1.0000 Uiso . . . . . .
H1052 H 0.6460 0.4453 0.3848 0.1156 1.0000 Uiso . . . . . .
H1053 H 0.6554 0.3788 0.4133 0.1156 1.0000 Uiso . . . . . .
H1071 H 0.7366 0.6058 0.4075 0.0891 1.0000 Uiso . . . . . .
H1072 H 0.8393 0.5744 0.4154 0.0891 1.0000 Uiso . . . . . .
H1073 H 0.7534 0.5409 0.3808 0.0891 1.0000 Uiso . . . . . .
H36 H 0.7269 0.3597 0.5881 0.0500 1.0000 Uiso . . . . . .
H47 H 0.4756 0.4593 0.4584 0.0500 1.0000 Uiso . . . . . .
H52 H 0.6865 0.6571 0.4589 0.0500 1.0000 Uiso . . . . . .
H110 H 0.8828(19) 0.469(4) 0.468(3) 0.0500 1.0000 Uiso D . . . . .
H64 H 0.8731 0.4444 0.6001 0.0500 1.0000 Uiso . . . . . .

loop_
_atom_site_aniso_label
_atom_site_aniso_U_11
_atom_site_aniso_U_22
_atom_site_aniso_U_33
_atom_site_aniso_U_23
_atom_site_aniso_U_13
_atom_site_aniso_U_12
Co1 0.0316(7) 0.0307(7) 0.0326(6) 0.0071(5) 0.0046(5) -0.0008(5)
O1 0.028(3) 0.033(4) 0.053(4) -0.002(3) -0.006(3) 0.000(2)
O2 0.044(4) 0.027(3) 0.034(3) 0.006(2) 0.001(3) -0.003(3)
O3 0.039(4) 0.032(3) 0.034(3) 0.010(2) -0.003(3) -0.010(3)
O4 0.047(4) 0.040(3) 0.036(3) 0.015(3) -0.001(3) -0.007(3)
O5 0.047(4) 0.037(4) 0.056(4) 0.013(3) -0.003(3) -0.006(3)
O6 0.048(4) 0.052(4) 0.049(4) -0.002(3) 0.001(3) -0.018(3)
O7 0.039(4) 0.047(4) 0.054(4) 0.004(3) -0.014(3) -0.003(3)
O8 0.039(4) 0.043(4) 0.059(4) 0.007(3) -0.007(3) -0.004(3)
C11 0.041(6) 0.020(5) 0.034(5) 0.006(3) -0.001(4) -0.004(4)
C12 0.047(6) 0.036(5) 0.032(4) 0.006(4) -0.002(4) 0.005(5)
C13 0.051(7) 0.035(5) 0.040(5) -0.004(4) -0.008(5) 0.013(5)
C14 0.057(7) 0.030(5) 0.034(5) -0.005(4) 0.003(5) 0.009(4)
C15 0.060(7) 0.029(5) 0.071(7) -0.024(5) 0.006(6) -0.002(5)
C16 0.56(6) 0.31(3) 0.111(16) -0.12(2) 0.09(3) -0.34(4)
C17 0.133(17) 0.173(19) 0.56(6) -0.23(3) 0.13(3) -0.115(16)
C18 0.23(3) 0.055(11) 0.72(7) -0.04(2) -0.34(4) -0.020(13)
C19 0.032(5) 0.046(6) 0.038(5) -0.001(4) -0.002(4) -0.004(4)
C20 0.028(5) 0.034(5) 0.030(4) 0.007(4) 0.001(4) -0.004(4)
C21 0.030(5) 0.034(5) 0.037(5) -0.002(4) 0.007(4) 0.002(4)
C22 0.041(6) 0.028(5) 0.032(5) 0.006(4) 0.005(4) 0.002(4)
C23 0.052(6) 0.032(5) 0.040(5) -0.001(4) 0.013(5) -0.010(4)
C24 0.036(6) 0.045(5) 0.032(5) 0.000(4) -0.012(4) 0.006(4)
C25 0.050(6) 0.078(7) 0.026(5) 0.015(5) -0.005(5) -0.016(5)
C26 0.27(3) 0.20(2) 0.107(15) -0.079(14) -0.065(18) 0.068(19)
C27 0.3000 0.3000 0.3000 0.0000 0.0653 0.0000
C28 0.24(3) 0.58(6) 0.22(3) 0.27(4) -0.20(3) -0.28(4)
C29 0.035(6) 0.051(6) 0.034(5) 0.010(4) 0.008(4) -0.006(4)
C30 0.028(5) 0.038(5) 0.036(5) 0.015(4) 0.004(4) -0.001(4)
C31 0.034(5) 0.024(5) 0.033(5) 0.004(4) -0.007(4) -0.007(4)
C32 0.041(6) 0.054(6) 0.032(5) 0.015(4) 0.005(4) -0.006(4)
C33 0.028(5) 0.049(6) 0.049(6) 0.018(5) 0.009(4) -0.012(4)
C34 0.049(6) 0.070(8) 0.037(5) 0.027(5) 0.012(5) -0.012(5)
C35 0.043(7) 0.079(8) 0.047(7) 0.029(6) -0.006(5) -0.005(5)
C36 0.113(11) 0.098(10) 0.043(7) 0.036(6) 0.005(7) -0.023(8)
C37 0.55(7) 0.46(5) 0.23(3) 0.31(4) 0.25(4) 0.24(5)
C38 0.55(6) 0.23(3) 0.117(17) 0.136(18) 0.13(3) 0.23(3)
C39 0.85(10) 0.55(6) 0.21(3) 0.33(4) -0.37(5) -0.56(7)
C40 0.043(6) 0.059(6) 0.059(7) 0.035(5) 0.011(5) 0.003(5)
C41 0.028(5) 0.048(6) 0.058(6) 0.013(5) -0.004(5) -0.003(4)
C42 0.027(5) 0.046(6) 0.026(5) 0.013(4) 0.004(4) -0.008(4)
C43 0.061(7) 0.050(6) 0.047(6) 0.012(5) -0.001(5) 0.004(5)
C44 0.050(6) 0.052(6) 0.040(5) -0.004(4) 0.004(5) -0.014(5)
C45 0.096(10) 0.033(6) 0.069(7) 0.013(5) -0.018(7) -0.026(6)
C46 0.114(12) 0.046(7) 0.074(8) 0.026(6) -0.003(8) -0.031(7)
C47 0.118(13) 0.099(12) 0.152(16) 0.069(11) -0.031(12) -0.063(10)
C48 0.35(4) 0.21(2) 0.38(4) 0.24(3) -0.18(4) -0.20(3)
C49 0.52(7) 0.16(3) 0.94(13) 0.24(5) 0.54(9) 0.03(3)
C50 0.59(7) 0.111(18) 0.31(4) -0.02(2) -0.05(5) -0.20(3)
C51 0.067(8) 0.075(8) 0.053(6) 0.014(6) -0.003(6) -0.046(6)
C52 0.043(7) 0.056(7) 0.040(5) 0.008(4) 0.001(5) -0.019(5)
C53 0.053(7) 0.037(6) 0.032(5) 0.000(4) 0.001(5) -0.002(5)
C54 0.052(6) 0.068(7) 0.039(5) -0.007(5) 0.017(5) -0.019(5)
C55 0.035(5) 0.050(6) 0.042(5) 0.006(4) 0.010(4) -0.003(4)
C56 0.039(6) 0.050(6) 0.052(6) 0.005(4) 0.009(5) -0.011(5)
C57 0.042(6) 0.039(5) 0.051(6) -0.007(5) 0.005(5) -0.009(4)
C58 0.067(8) 0.058(7) 0.076(8) -0.017(6) -0.005(7) -0.021(6)
C59 0.146(16) 0.096(13) 0.32(3) -0.110(17) 0.01(2) -0.041(12)
C60 0.157(17) 0.28(2) 0.136(16) -0.095(17) 0.065(14) -0.167(18)
C61 0.21(2) 0.146(16) 0.30(3) 0.099(17) -0.20(2) -0.132(16)
C62 0.038(6) 0.045(6) 0.045(5) -0.005(4) -0.002(5) -0.007(4)
C63 0.042(6) 0.040(5) 0.040(5) -0.003(4) 0.009(4) 0.000(4)
C64 0.031(5) 0.037(5) 0.046(5) -0.013(4) 0.008(4) -0.002(4)
C65 0.036(5) 0.048(6) 0.040(5) -0.001(4) 0.008(4) 0.002(4)
C66 0.033(5) 0.047(6) 0.038(5) 0.001(4) 0.012(4) -0.005(4)
C67 0.052(6) 0.040(6) 0.038(5) -0.001(4) 0.004(5) -0.007(4)
C68 0.036(6) 0.056(6) 0.037(5) 0.000(4) 0.001(5) -0.005(5)
C69 0.053(8) 0.083(8) 0.070(8) 0.001(6) -0.029(7) 0.011(6)
C70 0.131(17) 0.39(3) 0.043(9) -0.005(13) -0.008(10) 0.059(18)
C71 0.069(11) 0.28(2) 0.143(18) -0.090(16) -0.068(12) 0.079(13)
C72 0.18(2) 0.172(18) 0.34(4) 0.12(2) -0.22(2) -0.123(16)
C73 0.030(5) 0.045(6) 0.056(6) 0.004(5) 0.006(5) 0.008(4)
C74 0.033(5) 0.048(6) 0.055(6) -0.003(4) 0.020(5) 0.008(4)
C75 0.028(5) 0.050(6) 0.035(5) 0.002(4) -0.002(4) -0.003(4)
C76 0.041(6) 0.040(6) 0.072(7) -0.024(5) 0.003(5) -0.002(4)
C77 0.039(6) 0.044(6) 0.071(7) -0.007(5) -0.006(6) 0.013(5)
C78 0.041(6) 0.057(7) 0.101(9) 0.010(7) -0.019(7) 0.008(5)
C79 0.061(9) 0.073(8) 0.106(10) 0.024(7) -0.020(8) -0.002(7)
C80 0.094(13) 0.137(15) 0.20(2) 0.090(15) -0.051(15) -0.006(11)
C81 0.17(2) 0.30(3) 0.26(3) 0.18(3) -0.09(2) 0.04(2)
C82 0.27(3) 0.14(2) 0.56(7) 0.23(3) -0.16(4) -0.06(2)
C83 0.60(8) 0.75(10) 0.12(2) 0.19(4) 0.10(3) 0.57(8)
C84 0.059(8) 0.061(7) 0.053(6) 0.020(5) -0.009(6) -0.002(5)
C85 0.031(6) 0.045(6) 0.053(6) 0.005(5) -0.003(5) -0.011(4)
C86 0.044(6) 0.033(5) 0.054(6) -0.003(4) -0.002(5) 0.010(4)
C87 0.043(6) 0.058(6) 0.047(5) 0.005(5) -0.002(5) 0.000(5)
C88 0.017(5) 0.045(6) 0.065(7) 0.013(5) -0.011(5) 0.002(4)
C89 0.059(7) 0.034(6) 0.068(7) 0.016(5) -0.021(6) 0.002(5)
C90 0.052(7) 0.037(6) 0.089(9) 0.002(6) -0.008(6) -0.005(5)
C91 0.131(12) 0.024(7) 0.119(12) 0.016(7) -0.020(10) -0.006(7)
C92 0.25(3) 0.060(11) 0.44(5) -0.001(17) -0.13(3) 0.079(15)
C93 0.37(4) 0.042(10) 0.22(3) -0.023(12) -0.06(3) 0.031(14)
C94 0.46(6) 0.059(13) 0.59(7) 0.04(2) 0.29(6) -0.04(2)
C95 0.065(7) 0.021(6) 0.071(7) 0.001(5) -0.015(6) 0.003(4)
C96 0.037(6) 0.043(6) 0.048(6) 0.014(4) -0.001(5) 0.005(4)
C97 0.026(5) 0.031(6) 0.058(6) 0.001(4) 0.001(5) 0.005(4)
C98 0.043(6) 0.036(5) 0.051(5) 0.001(4) 0.008(5) 0.004(4)
N101 0.026(4) 0.083(6) 0.055(5) -0.011(4) 0.012(4) 0.003(4)
C102 0.060(7) 0.090(8) 0.057(7) 0.000(6) 0.029(6) 0.004(6)
C103 0.089(10) 0.119(11) 0.064(8) 0.011(7) 0.010(7) 0.031(8)
C104 0.104(11) 0.094(9) 0.074(8) -0.023(7) 0.035(8) 0.005(8)
C105 0.149(15) 0.077(9) 0.080(9) -0.004(7) -0.024(10) -0.019(9)
C106 0.073(8) 0.069(7) 0.062(7) -0.023(6) 0.016(6) 0.013(6)
C107 0.056(7) 0.081(8) 0.095(9) -0.004(7) 0.029(7) -0.001(6)

loop_
_atom_type_symbol
_atom_type_scat_dispersion_real
_atom_type_scat_dispersion_imag
_atom_type_scat_Cromer_Mann_a1
_atom_type_scat_Cromer_Mann_b1
_atom_type_scat_Cromer_Mann_a2
_atom_type_scat_Cromer_Mann_b2
_atom_type_scat_Cromer_Mann_a3
_atom_type_scat_Cromer_Mann_b3
_atom_type_scat_Cromer_Mann_a4
_atom_type_scat_Cromer_Mann_b4
_atom_type_scat_Cromer_Mann_c
_atom_type_scat_source
C 0.0033 0.0016 2.3100 20.8439 1.0200 10.2075 1.5886 0.5687 0.8650 51.6512 0.2156 'International Tables Vol C 4.2.6.8 and 6.1.1.4'
H 0.0000 0.0000 0.4930 10.5109 0.3229 26.1257 0.1402 3.1424 0.0408 57.7998 0.0030 'International Tables Vol C 4.2.6.8 and 6.1.1.4'
N 0.0061 0.0033 12.2126 0.0057 3.1322 9.8933 2.0125 28.9975 1.1663 0.5826 -11.5290 'International Tables Vol C 4.2.6.8 and 6.1.1.4'
O 0.0106 0.0060 3.0485 13.2771 2.2868 5.7011 1.5463 0.3239 0.8670 32.9089 0.2508 'International Tables Vol C 4.2.6.8 and 6.1.1.4'
Co 0.3494 0.9721 12.2841 4.2791 7.3409 0.2784 4.0034 13.5359 2.3488 71.1692 1.0118 'International Tables Vol C 4.2.6.8 and 6.1.1.4'

loop_
_geom_angle_atom_site_label_1
_geom_angle_site_symmetry_1
_geom_angle_atom_site_label_2
_geom_angle_site_symmetry_2
_geom_angle_atom_site_label_3
_geom_angle_site_symmetry_3
_geom_angle
_geom_angle_publ_flag
O3 2_666 Co1 . O4 2_666 106.2(2) yes
O3 2_666 Co1 . O1 . 111.0(2) yes
O4 2_666 Co1 . O1 . 116.0(2) yes
O3 2_666 Co1 . O2 . 106.3(2) yes
O4 2_666 Co1 . O2 . 110.6(2) yes
O1 . Co1 . O2 . 106.4(3) yes
Co1 . O1 . C97 . 118.2(5) yes
Co1 . O2 . C11 . 111.5(4) yes
Co1 . O2 . H47 . 121.1 no
C11 . O2 . H47 . 114.6 no
Co1 2_666 O3 . C31 . 112.1(4) yes
Co1 2_666 O4 . C42 . 116.0(5) yes
C53 . O5 . H52 . 118.8 no
C64 . O6 . H73 . 114.6 no
C75 . O7 . H64 . 103.0 no
C86 . O8 . H36 . 105.7 no
O2 . C11 . C12 . 118.6(7) yes
O2 . C11 . C20 . 119.5(7) yes
C12 . C11 . C20 . 121.9(7) yes
C11 . C12 . C13 . 117.4(8) yes
C11 . C12 . C98 . 122.2(8) yes
C13 . C12 . C98 . 120.4(7) yes
C12 . C13 . C14 . 122.9(8) yes
C12 . C13 . H114 . 118.4 no
C14 . C13 . H114 . 118.6 no
C13 . C14 . C15 . 122.7(7) yes
C13 . C14 . C19 . 117.8(8) yes
C15 . C14 . C19 . 119.6(8) yes
C14 . C15 . C16 . 108.3(8) yes
C14 . C15 . C17 . 112.7(8) yes
C16 . C15 . C17 . 107.9(2) yes
C14 . C15 . C18 . 112.0(8) yes
C16 . C15 . C18 . 107.9(2) yes
C17 . C15 . C18 . 107.9(2) yes
C15 . C16 . H161 . 110.1 no
C15 . C16 . H162 . 113.4 no
H161 . C16 . H162 . 112.8 no
C15 . C16 . H163 . 107.0 no
H161 . C16 . H163 . 104.2 no
H162 . C16 . H163 . 108.8 no
C15 . C17 . H171 . 110.4 no
C15 . C17 . H172 . 114.5 no
H171 . C17 . H172 . 108.7 no
C15 . C17 . H173 . 109.7 no
H171 . C17 . H173 . 104.4 no
H172 . C17 . H173 . 108.7 no
C15 . C18 . H181 . 113.7 no
C15 . C18 . H182 . 109.7 no
H181 . C18 . H182 . 102.8 no
C15 . C18 . H183 . 115.1 no
H181 . C18 . H183 . 109.9 no
H182 . C18 . H183 . 104.5 no
C14 . C19 . C20 . 121.6(8) yes
C14 . C19 . H112 . 120.1 no
C20 . C19 . H112 . 118.2 no
C19 . C20 . C11 . 118.3(7) yes
C19 . C20 . C21 . 119.9(7) yes
C11 . C20 . C21 . 121.7(7) yes
C20 . C21 . C22 . 113.2(7) yes
C20 . C21 . H211 . 107.3 no
C22 . C21 . H211 . 108.6 no
C20 . C21 . H212 . 109.0 no
C22 . C21 . H212 . 110.4 no
H211 . C21 . H212 . 108.3 no
C21 . C22 . C23 . 120.3(7) yes
C21 . C22 . C31 . 122.7(7) yes
C23 . C22 . C31 . 117.0(7) yes
C22 . C23 . C24 . 122.3(8) yes
C22 . C23 . H314 . 119.5 no
C24 . C23 . H314 . 118.3 no
C23 . C24 . C25 . 121.4(8) yes
C23 . C24 . C29 . 117.1(7) yes
C25 . C24 . C29 . 121.4(8) yes
C24 . C25 . C26 . 109.0(9) yes
C24 . C25 . C27 . 109.5(12) yes
C26 . C25 . C27 . 107.9(2) yes
C24 . C25 . C28 . 114.4(8) yes
C26 . C25 . C28 . 107.9(2) yes
C27 . C25 . C28 . 107.9(2) yes
C25 . C26 . H261 . 109.5 no
C25 . C26 . H262 . 108.9 no
H261 . C26 . H262 . 102.3 no
C25 . C26 . H263 . 114.6 no
H261 . C26 . H263 . 110.7 no
H262 . C26 . H263 . 110.1 no
C25 . C27 . H271 . 113.5 no
C25 . C27 . H272 . 108.0 no
H271 . C27 . H272 . 108.5 no
C25 . C27 . H273 . 110.6 no
H271 . C27 . H273 . 111.0 no
H272 . C27 . H273 . 104.7 no
C25 . C28 . H281 . 111.3 no
C25 . C28 . H282 . 112.4 no
H281 . C28 . H282 . 109.9 no
C25 . C28 . H283 . 108.4 no
H281 . C28 . H283 . 106.1 no
H282 . C28 . H283 . 108.5 no
C24 . C29 . C30 . 122.9(8) yes
C24 . C29 . H312 . 119.5 no
C30 . C29 . H312 . 117.6 no
C29 . C30 . C31 . 118.9(7) yes
C29 . C30 . C32 . 119.9(7) yes
C31 . C30 . C32 . 121.2(7) yes
C22 . C31 . O3 . 117.5(7) yes
C22 . C31 . C30 . 121.6(7) yes
O3 . C31 . C30 . 120.9(7) yes
C30 . C32 . C33 . 116.4(7) yes
C30 . C32 . H321 . 108.5 no
C33 . C32 . H321 . 108.3 no
C30 . C32 . H322 . 108.6 no
C33 . C32 . H322 . 108.5 no
H321 . C32 . H322 . 106.1 no
C32 . C33 . C34 . 118.2(9) yes
C32 . C33 . C42 . 122.1(7) yes
C34 . C33 . C42 . 119.5(8) yes
C33 . C34 . C35 . 120.5(9) yes
C33 . C34 . H424 . 118.9 no
C35 . C34 . H424 . 120.6 no
C34 . C35 . C36 . 120.8(10) yes
C34 . C35 . C40 . 119.2(8) yes
C36 . C35 . C40 . 119.9(9) yes
C35 . C36 . C37 . 109.9(10) yes
C35 . C36 . C38 . 113.2(10) yes
C37 . C36 . C38 . 107.9(2) yes
C35 . C36 . C39 . 109.9(9) yes
C37 . C36 . C39 . 107.9(2) yes
C38 . C36 . C39 . 107.9(2) yes
C36 . C37 . H371 . 106.9 no
C36 . C37 . H372 . 110.5 no
H371 . C37 . H372 . 105.3 no
C36 . C37 . H373 . 110.9 no
H371 . C37 . H373 . 109.2 no
H372 . C37 . H373 . 113.7 no
C36 . C38 . H381 . 116.4 no
C36 . C38 . H382 . 111.0 no
H381 . C38 . H382 . 104.3 no
C36 . C38 . H383 . 113.1 no
H381 . C38 . H383 . 108.7 no
H382 . C38 . H383 . 101.9 no
C36 . C39 . H391 . 108.4 no
C36 . C39 . H392 . 107.5 no
H391 . C39 . H392 . 104.7 no
C36 . C39 . H393 . 112.0 no
H391 . C39 . H393 . 112.0 no
H392 . C39 . H393 . 111.9 no
C35 . C40 . C41 . 121.0(9) yes
C35 . C40 . H422 . 119.0 no
C41 . C40 . H422 . 119.9 no
C40 . C41 . C42 . 120.8(9) yes
C40 . C41 . C43 . 119.8(8) yes
C42 . C41 . C43 . 119.3(8) yes
C41 . C42 . C33 . 119.0(7) yes
C41 . C42 . O4 . 120.0(7) yes
C33 . C42 . O4 . 121.0(7) yes
C41 . C43 . C44 . 109.8(9) yes
C41 . C43 . H431 . 108.6 no
C44 . C43 . H431 . 109.2 no
C41 . C43 . H432 . 110.4 no
C44 . C43 . H432 . 111.8 no
H431 . C43 . H432 . 106.9 no
C43 . C44 . C45 . 120.1(9) yes
C43 . C44 . C53 . 121.7(8) yes
C45 . C44 . C53 . 118.1(9) yes
C44 . C45 . C46 . 122.9(10) yes
C44 . C45 . H534 . 119.6 no
C46 . C45 . H534 . 117.6 no
C45 . C46 . C47 . 121.7(12) yes
C45 . C46 . C51 . 116.8(9) yes
C47 . C46 . C51 . 121.5(13) yes
C46 . C47 . C48 . 112.0(11) yes
C46 . C47 . C49 . 111.3(14) yes
C48 . C47 . C49 . 107.9(2) yes
C46 . C47 . C50 . 109.6(12) yes
C48 . C47 . C50 . 107.9(2) yes
C49 . C47 . C50 . 107.9(2) yes
C47 . C48 . H481 . 110.8 no
C47 . C48 . H482 . 115.6 no
H481 . C48 . H482 . 111.4 no
C47 . C48 . H483 . 105.4 no
H481 . C48 . H483 . 105.6 no
H482 . C48 . H483 . 107.3 no
C47 . C49 . H491 . 102.1 no
C47 . C49 . H492 . 99.0 no
H491 . C49 . H492 . 95.8 no
C47 . C49 . H493 . 116.7 no
H491 . C49 . H493 . 123.2 no
H492 . C49 . H493 . 115.5 no
C47 . C50 . H501 . 116.2 no
C47 . C50 . H502 . 121.3 no
H501 . C50 . H502 . 116.3 no
C47 . C50 . H503 . 104.4 no
H501 . C50 . H503 . 93.5 no
H502 . C50 . H503 . 96.8 no
C46 . C51 . C52 . 123.9(10) yes
C46 . C51 . H532 . 117.7 no
C52 . C51 . H532 . 118.4 no
C51 . C52 . C53 . 117.8(9) yes
C51 . C52 . C54 . 121.0(9) yes
C53 . C52 . C54 . 121.1(8) yes
C44 . C53 . C52 . 120.5(8) yes
C44 . C53 . O5 . 120.4(8) yes
C52 . C53 . O5 . 119.1(8) yes
C52 . C54 . C55 . 113.6(8) yes
C52 . C54 . H541 . 108.7 no
C55 . C54 . H541 . 108.3 no
C52 . C54 . H542 . 110.4 no
C55 . C54 . H542 . 109.5 no
H541 . C54 . H542 . 106.1 no
C54 . C55 . C56 . 120.9(8) yes
C54 . C55 . C64 . 120.6(8) yes
C56 . C55 . C64 . 118.5(8) yes
C55 . C56 . C57 . 123.7(8) yes
C55 . C56 . H644 . 117.5 no
C57 . C56 . H644 . 118.8 no
C56 . C57 . C58 . 120.8(8) yes
C56 . C57 . C62 . 116.5(7) yes
C58 . C57 . C62 . 122.6(8) yes
C57 . C58 . C59 . 108.1(8) yes
C57 . C58 . C60 . 112.9(8) yes
C59 . C58 . C60 . 107.9(2) yes
C57 . C58 . C61 . 111.8(8) yes
C59 . C58 . C61 . 108.0(2) yes
C60 . C58 . C61 . 108.0(2) yes
C58 . C59 . H591 . 110.2 no
C58 . C59 . H592 . 110.2 no
H591 . C59 . H592 . 112.8 no
C58 . C59 . H593 . 107.4 no
H591 . C59 . H593 . 107.7 no
H592 . C59 . H593 . 108.3 no
C58 . C60 . H601 . 111.6 no
C58 . C60 . H602 . 110.9 no
H601 . C60 . H602 . 106.3 no
C58 . C60 . H603 . 112.6 no
H601 . C60 . H603 . 108.4 no
H602 . C60 . H603 . 106.8 no
C58 . C61 . H611 . 109.3 no
C58 . C61 . H612 . 109.3 no
H611 . C61 . H612 . 107.6 no
C58 . C61 . H613 . 111.5 no
H611 . C61 . H613 . 109.2 no
H612 . C61 . H613 . 109.8 no
C57 . C62 . C63 . 123.5(8) yes
C57 . C62 . H642 . 118.1 no
C63 . C62 . H642 . 118.3 no
C62 . C63 . C64 . 117.1(8) yes
C62 . C63 . C65 . 121.4(8) yes
C64 . C63 . C65 . 121.3(7) yes
C63 . C64 . C55 . 120.7(7) yes
C63 . C64 . O6 . 117.6(8) yes
C55 . C64 . O6 . 121.7(8) yes
C63 . C65 . C66 . 116.6(7) yes
C63 . C65 . H651 . 107.4 no
C66 . C65 . H651 . 108.1 no
C63 . C65 . H652 . 108.3 no
C66 . C65 . H652 . 108.4 no
H651 . C65 . H652 . 107.7 no
C65 . C66 . C67 . 120.2(7) yes
C65 . C66 . C75 . 120.3(8) yes
C67 . C66 . C75 . 119.3(8) yes
C66 . C67 . C68 . 121.7(8) yes
C66 . C67 . H754 . 118.2 no
C68 . C67 . H754 . 120.0 no
C67 . C68 . C69 . 120.7(8) yes
C67 . C68 . C73 . 118.6(9) yes
C69 . C68 . C73 . 120.7(8) yes
C68 . C69 . C70 . 107.9(9) yes
C68 . C69 . C71 . 112.0(8) yes
C70 . C69 . C71 . 107.8(2) yes
C68 . C69 . C72 . 113.1(8) yes
C70 . C69 . C72 . 107.9(2) yes
C71 . C69 . C72 . 107.9(2) yes
C69 . C70 . H701 . 111.0 no
C69 . C70 . H702 . 111.4 no
H701 . C70 . H702 . 112.8 no
C69 . C70 . H703 . 106.7 no
H701 . C70 . H703 . 106.6 no
H702 . C70 . H703 . 108.0 no
C69 . C71 . H711 . 109.6 no
C69 . C71 . H712 . 108.4 no
H711 . C71 . H712 . 106.4 no
C69 . C71 . H713 . 111.6 no
H711 . C71 . H713 . 110.5 no
H712 . C71 . H713 . 110.2 no
C69 . C72 . H721 . 109.2 no
C69 . C72 . H722 . 109.4 no
H721 . C72 . H722 . 103.0 no
C69 . C72 . H723 . 114.7 no
H721 . C72 . H723 . 109.3 no
H722 . C72 . H723 . 110.5 no
C68 . C73 . C74 . 122.5(8) yes
C68 . C73 . H752 . 119.2 no
C74 . C73 . H752 . 118.3 no
C73 . C74 . C75 . 118.4(8) yes
C73 . C74 . C76 . 121.2(8) yes
C75 . C74 . C76 . 120.3(8) yes
C74 . C75 . C66 . 119.5(8) yes
C74 . C75 . O7 . 120.9(8) yes
C66 . C75 . O7 . 119.6(8) yes
C74 . C76 . C77 . 114.5(9) yes
C74 . C76 . H761 . 107.8 no
C77 . C76 . H761 . 108.0 no
C74 . C76 . H762 . 108.6 no
C77 . C76 . H762 . 109.4 no
H761 . C76 . H762 . 108.4 no
C76 . C77 . C78 . 121.6(9) yes
C76 . C77 . C86 . 120.8(9) yes
C78 . C77 . C86 . 117.5(11) yes
C77 . C78 . C79 . 124.3(10) yes
C77 . C78 . H864 . 118.4 no
C79 . C78 . H864 . 117.1 no
C78 . C79 . C80 . 122.0(12) yes
C78 . C79 . C84 . 115.8(10) yes
C80 . C79 . C84 . 121.9(13) yes
C79 . C80 . C81 . 114.3(12) yes
C79 . C80 . C82 . 111.2(12) yes
C81 . C80 . C82 . 107.9(2) yes
C79 . C80 . C83 . 107.5(14) yes
C81 . C80 . C83 . 107.9(2) yes
C82 . C80 . C83 . 107.9(2) yes
C80 . C81 . H811 . 107.3 no
C80 . C81 . H812 . 101.8 no
H811 . C81 . H812 . 104.7 no
C80 . C81 . H813 . 112.9 no
H811 . C81 . H813 . 115.6 no
H812 . C81 . H813 . 113.3 no
C80 . C82 . H821 . 117.1 no
C80 . C82 . H822 . 106.0 no
H821 . C82 . H822 . 97.4 no
C80 . C82 . H823 . 120.9 no
H821 . C82 . H823 . 111.6 no
H822 . C82 . H823 . 98.7 no
C80 . C83 . H831 . 105.9 no
C80 . C83 . H832 . 124.7 no
H831 . C83 . H832 . 117.3 no
C80 . C83 . H833 . 103.2 no
H831 . C83 . H833 . 89.7 no
H832 . C83 . H833 . 109.5 no
C79 . C84 . C85 . 122.8(11) yes
C79 . C84 . H862 . 118.4 no
C85 . C84 . H862 . 118.8 no
C84 . C85 . C86 . 118.2(8) yes
C84 . C85 . C87 . 119.5(9) yes
C86 . C85 . C87 . 122.1(8) yes
C77 . C86 . C85 . 121.3(8) yes
C77 . C86 . O8 . 116.7(9) yes
C85 . C86 . O8 . 121.9(8) yes
C85 . C87 . C88 . 110.6(8) yes
C85 . C87 . H871 . 109.5 no
C88 . C87 . H871 . 111.0 no
C85 . C87 . H872 . 109.1 no
C88 . C87 . H872 . 109.9 no
H871 . C87 . H872 . 106.7 no
C87 . C88 . C89 . 120.0(8) yes
C87 . C88 . C97 . 121.3(8) yes
C89 . C88 . C97 . 118.6(9) yes
C88 . C89 . C90 . 122.9(9) yes
C88 . C89 . H974 . 118.7 no
C90 . C89 . H974 . 118.4 no
C89 . C90 . C91 . 120.4(10) yes
C89 . C90 . C95 . 118.1(8) yes
C91 . C90 . C95 . 121.4(10) yes
C90 . C91 . C92 . 111.3(9) yes
C90 . C91 . C93 . 112.4(10) yes
C92 . C91 . C93 . 108.0(2) yes
C90 . C91 . C94 . 109.2(11) yes
C92 . C91 . C94 . 107.9(2) yes
C93 . C91 . C94 . 107.9(2) yes
C91 . C92 . H921 . 112.8 no
C91 . C92 . H922 . 111.5 no
H921 . C92 . H922 . 109.1 no
C91 . C92 . H923 . 109.8 no
H921 . C92 . H923 . 106.9 no
H922 . C92 . H923 . 106.4 no
C91 . C93 . H931 . 108.3 no
C91 . C93 . H932 . 111.7 no
H931 . C93 . H932 . 106.7 no
C91 . C93 . H933 . 110.8 no
H931 . C93 . H933 . 106.7 no
H932 . C93 . H933 . 112.4 no
C91 . C94 . H941 . 109.0 no
C91 . C94 . H942 . 108.1 no
H941 . C94 . H942 . 105.2 no
C91 . C94 . H943 . 111.9 no
H941 . C94 . H943 . 111.1 no
H942 . C94 . H943 . 111.2 no
C90 . C95 . C96 . 120.8(9) yes
C90 . C95 . H972 . 120.4 no
C96 . C95 . H972 . 118.8 no
C95 . C96 . C97 . 118.8(8) yes
C95 . C96 . C98 . 118.2(8) yes
C97 . C96 . C98 . 122.8(8) yes
C96 . C97 . C88 . 120.7(8) yes
C96 . C97 . O1 . 120.0(8) yes
C88 . C97 . O1 . 119.3(8) yes
C12 . C98 . C96 . 117.0(8) yes
C12 . C98 . H981 . 107.6 no
C96 . C98 . H981 . 110.6 no
C12 . C98 . H982 . 105.2 no
C96 . C98 . H982 . 108.4 no
H981 . C98 . H982 . 107.6 no
C102 . N101 . C104 . 111.0(9) yes
C102 . N101 . C106 . 106.1(8) yes
C104 . N101 . C106 . 113.1(9) yes
C102 . N101 . H110 . 109(4) no
C104 . N101 . H110 . 111(4) no
C106 . N101 . H110 . 107(4) no
N101 . C102 . C103 . 112.8(9) yes
N101 . C102 . H1021 . 110.0 no
C103 . C102 . H1021 . 108.7 no
N101 . C102 . H1022 . 108.4 no
C103 . C102 . H1022 . 110.4 no
H1021 . C102 . H1022 . 106.3 no
C102 . C103 . H1031 . 112.1 no
C102 . C103 . H1032 . 111.6 no
H1031 . C103 . H1032 . 109.8 no
C102 . C103 . H1033 . 109.2 no
H1031 . C103 . H1033 . 106.6 no
H1032 . C103 . H1033 . 107.2 no
N101 . C104 . C105 . 115.7(11) yes
N101 . C104 . H1041 . 107.8 no
C105 . C104 . H1041 . 108.0 no
N101 . C104 . H1042 . 109.8 no
C105 . C104 . H1042 . 110.4 no
H1041 . C104 . H1042 . 104.6 no
C104 . C105 . H1051 . 113.7 no
C104 . C105 . H1052 . 113.4 no
H1051 . C105 . H1052 . 105.8 no
C104 . C105 . H1053 . 112.6 no
H1051 . C105 . H1053 . 105.2 no
H1052 . C105 . H1053 . 105.4 no
N101 . C106 . C107 . 113.4(9) yes
N101 . C106 . H1061 . 111.0 no
C107 . C106 . H1061 . 109.8 no
N101 . C106 . H1062 . 108.0 no
C107 . C106 . H1062 . 108.4 no
H1061 . C106 . H1062 . 105.9 no
C106 . C107 . H1071 . 109.0 no
C106 . C107 . H1072 . 110.1 no
H1071 . C107 . H1072 . 109.0 no
C106 . C107 . H1073 . 110.4 no
H1071 . C107 . H1073 . 107.6 no
H1072 . C107 . H1073 . 110.6 no

loop_
_geom_bond_atom_site_label_1
_geom_bond_site_symmetry_1
_geom_bond_atom_site_label_2
_geom_bond_site_symmetry_2
_geom_bond_distance
_geom_bond_publ_flag
Co1 . O3 2_666 2.000(5) yes
Co1 . O4 2_666 1.929(6) yes
Co1 . O1 . 1.927(6) yes
Co1 . O2 . 1.995(6) yes
O1 . C97 . 1.365(9) yes
O2 . C11 . 1.413(9) yes
O2 . H47 . 1.140 no
O3 . C31 . 1.381(9) yes
O4 . C42 . 1.353(10) yes
O5 . C53 . 1.384(10) yes
O5 . H52 . 1.170 no
O6 . C64 . 1.367(10) yes
O6 . H73 . 1.036 no
O7 . C75 . 1.358(10) yes
O7 . H64 . 1.028 no
O8 . C86 . 1.381(11) yes
O8 . H36 . 1.187 no
C11 . C12 . 1.399(11) yes
C11 . C20 . 1.382(11) yes
C12 . C13 . 1.389(12) yes
C12 . C98 . 1.521(13) yes
C13 . C14 . 1.395(13) yes
C13 . H114 . 1.016 no
C14 . C15 . 1.527(11) yes
C14 . C19 . 1.381(12) yes
C15 . C16 . 1.492(16) yes
C15 . C17 . 1.489(16) yes
C15 . C18 . 1.469(14) yes
C16 . H161 . 1.011 no
C16 . H162 . 0.949 no
C16 . H163 . 1.058 no
C17 . H171 . 1.033 no
C17 . H172 . 0.976 no
C17 . H173 . 1.033 no
C18 . H181 . 1.010 no
C18 . H182 . 1.079 no
C18 . H183 . 0.985 no
C19 . C20 . 1.416(11) yes
C19 . H112 . 1.001 no
C20 . C21 . 1.528(11) yes
C21 . C22 . 1.501(12) yes
C21 . H211 . 1.023 no
C21 . H212 . 0.992 no
C22 . C23 . 1.435(12) yes
C22 . C31 . 1.409(12) yes
C23 . C24 . 1.376(13) yes
C23 . H314 . 1.012 no
C24 . C25 . 1.511(11) yes
C24 . C29 . 1.404(12) yes
C25 . C26 . 1.496(14) yes
C25 . C27 . 1.542(18) yes
C25 . C28 . 1.472(15) yes
C26 . H261 . 1.045 no
C26 . H262 . 1.052 no
C26 . H263 . 0.939 no
C27 . H271 . 0.965 no
C27 . H272 . 1.046 no
C27 . H273 . 1.016 no
C28 . H281 . 1.013 no
C28 . H282 . 0.982 no
C28 . H283 . 1.031 no
C29 . C30 . 1.383(11) yes
C29 . H312 . 1.017 no
C30 . C31 . 1.375(12) yes
C30 . C32 . 1.546(12) yes
C32 . C33 . 1.493(12) yes
C32 . H321 . 1.019 no
C32 . H322 . 1.025 no
C33 . C34 . 1.433(13) yes
C33 . C42 . 1.404(13) yes
C34 . C35 . 1.386(13) yes
C34 . H424 . 1.040 no
C35 . C36 . 1.522(13) yes
C35 . C40 . 1.405(16) yes
C36 . C37 . 1.534(18) yes
C36 . C38 . 1.494(16) yes
C36 . C39 . 1.482(16) yes
C37 . H371 . 1.053 no
C37 . H372 . 1.002 no
C37 . H373 . 0.949 no
C38 . H381 . 0.987 no
C38 . H382 . 1.080 no
C38 . H383 . 1.022 no
C39 . H391 . 1.031 no
C39 . H392 . 1.032 no
C39 . H393 . 0.938 no
C40 . C41 . 1.385(14) yes
C40 . H422 . 1.009 no
C41 . C42 . 1.408(12) yes
C41 . C43 . 1.509(14) yes
C43 . C44 . 1.503(14) yes
C43 . H431 . 1.028 no
C43 . H432 . 1.005 no
C44 . C45 . 1.409(13) yes
C44 . C53 . 1.420(13) yes
C45 . C46 . 1.361(17) yes
C45 . H534 . 1.021 no
C46 . C47 . 1.530(14) yes
C46 . C51 . 1.399(17) yes
C47 . C48 . 1.483(16) yes
C47 . C49 . 1.513(18) yes
C47 . C50 . 1.508(18) yes
C48 . H481 . 1.000 no
C48 . H482 . 0.976 no
C48 . H483 . 1.050 no
C49 . H491 . 1.066 no
C49 . H492 . 1.134 no
C49 . H493 . 0.784 no
C50 . H501 . 0.992 no
C50 . H502 . 0.930 no
C50 . H503 . 1.237 no
C51 . C52 . 1.391(13) yes
C51 . H532 . 1.004 no
C52 . C53 . 1.386(13) yes
C52 . C54 . 1.492(14) yes
C54 . C55 . 1.513(13) yes
C54 . H541 . 1.028 no
C54 . H542 . 1.016 no
C55 . C56 . 1.384(12) yes
C55 . C64 . 1.392(12) yes
C56 . C57 . 1.374(13) yes
C56 . H644 . 1.012 no
C57 . C58 . 1.523(11) yes
C57 . C62 . 1.391(13) yes
C58 . C59 . 1.524(15) yes
C58 . C60 . 1.520(15) yes
C58 . C61 . 1.512(14) yes
C59 . H591 . 0.984 no
C59 . H592 . 0.977 no
C59 . H593 . 1.038 no
C60 . H601 . 1.011 no
C60 . H602 . 1.031 no
C60 . H603 . 1.003 no
C61 . H611 . 1.015 no
C61 . H612 . 1.008 no
C61 . H613 . 0.988 no
C62 . C63 . 1.397(12) yes
C62 . H642 . 1.014 no
C63 . C64 . 1.417(12) yes
C63 . C65 . 1.516(13) yes
C65 . C66 . 1.536(12) yes
C65 . H651 . 1.015 no
C65 . H652 . 1.007 no
C66 . C67 . 1.386(12) yes
C66 . C75 . 1.401(12) yes
C67 . C68 . 1.402(12) yes
C67 . H754 . 1.024 no
C68 . C69 . 1.539(11) yes
C68 . C73 . 1.349(12) yes
C69 . C70 . 1.543(15) yes
C69 . C71 . 1.522(14) yes
C69 . C72 . 1.502(13) yes
C70 . H701 . 0.990 no
C70 . H702 . 0.971 no
C70 . H703 . 1.047 no
C71 . H711 . 1.018 no
C71 . H712 . 1.022 no
C71 . H713 . 0.970 no
C72 . H721 . 1.050 no
C72 . H722 . 1.036 no
C72 . H723 . 0.950 no
C73 . C74 . 1.404(13) yes
C73 . H752 . 1.023 no
C74 . C75 . 1.419(12) yes
C74 . C76 . 1.513(12) yes
C76 . C77 . 1.514(15) yes
C76 . H761 . 1.021 no
C76 . H762 . 0.993 no
C77 . C78 . 1.383(15) yes
C77 . C86 . 1.416(13) yes
C78 . C79 . 1.383(18) yes
C78 . H864 . 1.034 no
C79 . C80 . 1.494(15) yes
C79 . C84 . 1.414(16) yes
C80 . C81 . 1.513(17) yes
C80 . C82 . 1.518(17) yes
C80 . C83 . 1.511(18) yes
C81 . H811 . 1.019 no
C81 . H812 . 1.044 no
C81 . H813 . 0.910 no
C82 . H821 . 0.998 no
C82 . H822 . 1.170 no
C82 . H823 . 0.976 no
C83 . H831 . 1.119 no
C83 . H832 . 0.783 no
C83 . H833 . 1.195 no
C84 . C85 . 1.399(13) yes
C84 . H862 . 1.028 no
C85 . C86 . 1.382(14) yes
C85 . C87 . 1.500(13) yes
C87 . C88 . 1.510(14) yes
C87 . H871 . 1.016 no
C87 . H872 . 1.020 no
C88 . C89 . 1.402(12) yes
C88 . C97 . 1.397(13) yes
C89 . C90 . 1.370(16) yes
C89 . H974 . 1.016 no
C90 . C91 . 1.527(12) yes
C90 . C95 . 1.418(16) yes
C91 . C92 . 1.529(15) yes
C91 . C93 . 1.530(16) yes
C91 . C94 . 1.531(18) yes
C92 . H921 . 0.999 no
C92 . H922 . 1.005 no
C92 . H923 . 1.034 no
C93 . H931 . 1.052 no
C93 . H932 . 0.982 no
C93 . H933 . 0.983 no
C94 . H941 . 1.028 no
C94 . H942 . 1.027 no
C94 . H943 . 0.951 no
C95 . C96 . 1.410(12) yes
C95 . H972 . 1.031 no
C96 . C97 . 1.407(13) yes
C96 . C98 . 1.508(13) yes
C98 . H981 . 0.992 no
C98 . H982 . 1.032 no
N101 . C102 . 1.545(14) yes
N101 . C104 . 1.508(15) yes
N101 . C106 . 1.519(13) yes
N101 . H110 . 1.23(2) no
C102 . C103 . 1.558(16) yes
C102 . H1021 . 1.015 no
C102 . H1022 . 1.025 no
C103 . H1031 . 1.002 no
C103 . H1032 . 0.993 no
C103 . H1033 . 1.035 no
C104 . C105 . 1.463(19) yes
C104 . H1041 . 1.047 no
C104 . H1042 . 1.017 no
C105 . H1051 . 1.025 no
C105 . H1052 . 1.022 no
C105 . H1053 . 1.031 no
C106 . C107 . 1.580(18) yes
C106 . H1061 . 1.006 no
C106 . H1062 . 1.039 no
C107 . H1071 . 1.021 no
C107 . H1072 . 0.984 no
C107 . H1073 . 1.002 no

loop_
_geom_hbond_atom_site_label_D
_geom_hbond_site_symmetry_D
_geom_hbond_atom_site_label_H
_geom_hbond_site_symmetry_H
_geom_hbond_atom_site_label_A
_geom_hbond_site_symmetry_A
_geom_hbond_angle_DHA
_geom_hbond_distance_DH
_geom_hbond_distance_HA
_geom_hbond_distance_DA
_geom_hbond_publ_flag
O6 . H73 . O5 . 155 1.04 1.78 2.751(2) yes
O8 . H36 . O1 . 159 1.19 1.51 2.655(2) yes
O2 . H47 . O3 . 165 1.14 1.29 2.405(2) yes
O5 . H52 . O4 . 165 1.17 1.51 2.659(2) yes
O7 . H64 . O8 . 168 1.03 1.75 2.763(2) yes
